data_4110182
loop_
_publ_author_name
'Yasuhiro Arikawa'
'Taiki Asayama'
'Yusuke Moriguchi'
'Shoko Agari'
'Masayoshi Onishi'

_publ_contact_author_address
;
    Department of Applied Chemistry
    Faculty of Engineering
    Nagasaki University
    Nagasaki 852-8521
    Japan
;
_publ_contact_author_email onishi@nagasaki-u.ac.jp
_publ_contact_author_fax +81-95-819-2684
_publ_contact_author_name 'Masayoshi Onishi'
_publ_contact_author_phone +81-95-819-2671
_publ_section_title
;
 Reversible N-N Coupling of NO Ligands on Dinuclear Ruthenium Complexes
 and Subsequent N2O Evolution: Relevance to Nitric Oxide Reductase
;
_journal_name_full 'Journal of the American Chemical Society'
_journal_page_first 14160
_journal_page_last 14161
_journal_paper_doi 10.1021/ja0763504
_journal_volume 129
_journal_year 2007
_chemical_formula_moiety 'C21 H22 B2 Br Cl N16 O2 Ru2, C H2 Cl '
_chemical_formula_sum 'C22 H24 B2 Br Cl2 N16 O2 Ru2'
_chemical_formula_weight 919.11
_space_group_IT_number 12
_symmetry_cell_setting monoclinic
_symmetry_Int_Tables_number 12
_symmetry_space_group_name_Hall '-C 2y'
_symmetry_space_group_name_H-M 'C 1 2/m 1'
_audit_creation_date 2007-04-24
_audit_creation_method 'by CrystalStructure 3.8'
_cell_angle_alpha 90.0000
_cell_angle_beta 115.7230(5)
_cell_angle_gamma 90.0000
_cell_formula_units_Z 4
_cell_length_a 15.6134(8)
_cell_length_b 17.8813(7)
_cell_length_c 14.8643(7)
_cell_measurement_reflns_used 4512
_cell_measurement_temperature 296.1
_cell_measurement_theta_max 27.5
_cell_measurement_theta_min 3.2
_cell_volume 3738.7(3)
_computing_cell_refinement CrystalClear
_computing_data_collection CrystalClear
_computing_data_reduction CrystalStructure
_computing_publication_material 'CrystalStructure 3.8'
_computing_structure_refinement CRYSTALS
_computing_structure_solution SIR92
_diffrn_detector_area_resol_mean 7.31
_diffrn_measured_fraction_theta_full 0.962
_diffrn_measured_fraction_theta_max 0.962
_diffrn_measurement_device_type 'Rigaku Mercury'
_diffrn_measurement_method \w
_diffrn_radiation_type 'Mo K\a'
_diffrn_radiation_wavelength 0.71070
_diffrn_reflns_av_R_equivalents 0.016
_diffrn_reflns_limit_h_max 11
_diffrn_reflns_limit_h_min -20
_diffrn_reflns_limit_k_max 21
_diffrn_reflns_limit_k_min -23
_diffrn_reflns_limit_l_max 19
_diffrn_reflns_limit_l_min -13
_diffrn_reflns_number 14389
_diffrn_reflns_theta_full 27.48
_diffrn_reflns_theta_max 27.48
_exptl_absorpt_coefficient_mu 2.068
_exptl_absorpt_correction_T_max 0.661
_exptl_absorpt_correction_T_min 0.556
_exptl_absorpt_correction_type multi-scan
_exptl_absorpt_process_details 'Jacobson, R. (1998) Private communication'
_exptl_crystal_colour red
_exptl_crystal_density_diffrn 1.633
_exptl_crystal_description block
_exptl_crystal_F_000 1804.00
_exptl_crystal_size_max 0.40
_exptl_crystal_size_mid 0.30
_exptl_crystal_size_min 0.20
_refine_diff_density_max 1.41
_refine_diff_density_min -0.87
_refine_ls_extinction_method none
_refine_ls_goodness_of_fit_ref 1.008
_refine_ls_hydrogen_treatment mixed
_refine_ls_number_parameters 237
_refine_ls_number_reflns 4258
_refine_ls_R_factor_gt 0.0337
_refine_ls_shift/su_max 0.0000
_refine_ls_structure_factor_coef Fsqd
_refine_ls_weighting_details 'w = 1/[0.0012Fo^2^ + 1.0000\s(Fo^2^)]/(4Fo^2^)'
_refine_ls_weighting_scheme calc
_refine_ls_wR_factor_ref 0.1011
_reflns_number_gt 3618
_reflns_number_total 4258
_reflns_threshold_expression F^2^>2.0\s(F^2^)
_cod_data_source_file ja0763504si20070823_100246.cif
_cod_data_source_block '__0616b'
_cod_original_formula_sum 'C22 H24 B2 Br Cl2 N16 O2 Ru2 '
_cod_database_code 4110182

loop_
_symmetry_equiv_pos_site_id
_symmetry_equiv_pos_as_xyz
1 +X,+Y,+Z
2 -X,+Y,-Z
3 -X,-Y,-Z
4 +X,-Y,+Z
5 1/2+X,1/2+Y,+Z
6 1/2-X,1/2+Y,-Z
7 1/2-X,1/2-Y,-Z
8 1/2+X,1/2-Y,+Z

loop_
_atom_site_label
_atom_site_type_symbol
_atom_site_fract_x
_atom_site_fract_y
_atom_site_fract_z
_atom_site_U_iso_or_equiv
_atom_site_adp_type
_atom_site_occupancy
_atom_site_symmetry_multiplicity
_atom_site_calc_flag
_atom_site_refinement_flags
Ru(1) Ru 0.615470(10) 0.099140(10) 0.274590(10) 0.03011(6) Uani 1.00 1 d .
Br(1) Br 0.28983(4) 0.0000 0.35747(6) 0.0767(2) Uani 1.00 2 d S
Cl(1) Cl 0.61906(7) 0.0000 0.16586(7) 0.0394(2) Uani 1.00 2 d S
Cl(2) Cl 0.98702(16) 0.0000 0.3516(2) 0.1159(8) Uani 1.00 2 d S
O(1) O 0.78100(16) 0.07046(14) 0.45544(18) 0.0558(6) Uani 1.00 1 d .
N(1) N 0.71358(16) 0.05189(14) 0.38187(17) 0.0370(5) Uani 1.00 1 d .
N(2) N 0.60866(16) 0.18347(13) 0.36397(17) 0.0371(5) Uani 1.00 1 d .
N(3) N 0.60157(18) 0.25548(14) 0.33213(19) 0.0404(6) Uani 1.00 1 d .
N(4) N 0.50839(16) 0.15499(13) 0.15496(17) 0.0368(5) Uani 1.00 1 d .
N(5) N 0.51316(17) 0.23051(13) 0.14891(18) 0.0379(6) Uani 1.00 1 d .
N(6) N 0.71037(17) 0.16710(14) 0.24858(18) 0.0377(6) Uani 1.00 1 d .
N(7) N 0.69025(18) 0.24132(14) 0.23158(19) 0.0411(6) Uani 1.00 1 d .
N(8) N 0.51339(15) 0.03781(12) 0.29531(17) 0.0330(5) Uani 1.00 1 d .
C(1) C 0.6170(2) 0.1851(2) 0.4580(2) 0.0490(8) Uani 1.00 1 d .
C(2) C 0.6158(2) 0.2589(2) 0.4869(2) 0.0605(10) Uani 1.00 1 d .
C(3) C 0.6057(2) 0.3012(2) 0.4061(2) 0.0534(9) Uani 1.00 1 d .
C(4) C 0.4298(2) 0.1329(2) 0.0763(2) 0.0478(8) Uani 1.00 1 d .
C(5) C 0.3825(2) 0.1947(2) 0.0197(2) 0.0582(9) Uani 1.00 1 d .
C(6) C 0.4374(2) 0.2541(2) 0.0670(2) 0.0489(8) Uani 1.00 1 d .
C(7) C 0.7952(2) 0.1564(2) 0.2505(2) 0.0467(8) Uani 1.00 1 d .
C(8) C 0.8314(2) 0.2239(2) 0.2346(2) 0.0564(10) Uani 1.00 1 d .
C(9) C 0.7629(2) 0.2755(2) 0.2223(2) 0.0518(9) Uani 1.00 1 d .
C(10) C 0.4416(2) 0.06192(16) 0.3147(2) 0.0404(7) Uani 1.00 1 d .
C(11) C 0.3937(3) 0.0000 0.3265(3) 0.0446(11) Uani 1.00 2 d S
C(12) C 0.9930(9) 0.0341(5) 0.4659(8) 0.091(4) Uani 0.50 1 d P
B(1) B 0.5978(2) 0.2725(2) 0.2293(3) 0.0425(9) Uani 1.00 1 d .
H(1) H 0.594(2) 0.323(2) 0.215(2) 0.048(9) Uiso 1.00 1 c .
H(2) H 0.6230 0.1416 0.4992 0.061 Uiso 1.00 1 c R
H(3) H 0.6210 0.2766 0.5507 0.074 Uiso 1.00 1 c R
H(4) H 0.6020 0.3553 0.4026 0.063 Uiso 1.00 1 c R
H(5) H 0.4088 0.0814 0.0609 0.054 Uiso 1.00 1 c R
H(6) H 0.3231 0.1951 -0.0405 0.066 Uiso 1.00 1 c R
H(7) H 0.4241 0.3056 0.0452 0.059 Uiso 1.00 1 c R
H(8) H 0.8275 0.1085 0.2614 0.057 Uiso 1.00 1 c R
H(9) H 0.8919 0.2322 0.2326 0.069 Uiso 1.00 1 c R
H(10) H 0.7660 0.3283 0.2091 0.063 Uiso 1.00 1 c R
H(11) H 0.4258 0.1138 0.3196 0.051 Uiso 1.00 1 c R

loop_
_atom_site_aniso_label
_atom_site_aniso_U_11
_atom_site_aniso_U_22
_atom_site_aniso_U_33
_atom_site_aniso_U_12
_atom_site_aniso_U_13
_atom_site_aniso_U_23
Ru(1) 0.03001(14) 0.03163(14) 0.02963(14) -0.00085(7) 0.01383(10) 0.00075(8)
Br(1) 0.0671(3) 0.0692(3) 0.1267(5) 0.0000 0.0729(3) 0.0000
Cl(1) 0.0483(5) 0.0391(4) 0.0360(4) 0.0000 0.0230(4) 0.0000
Cl(2) 0.0869(13) 0.0975(14) 0.145(2) 0.0000 0.0332(13) 0.0000
O(1) 0.0417(11) 0.0510(13) 0.0533(13) -0.0091(10) 0.0005(10) -0.0060(10)
N(1) 0.0348(11) 0.0411(12) 0.0344(11) -0.0022(9) 0.0143(9) 0.0001(9)
N(2) 0.0413(12) 0.0371(11) 0.0359(11) -0.0042(9) 0.0197(9) -0.0035(9)
N(3) 0.0461(13) 0.0350(11) 0.0417(13) -0.0012(10) 0.0204(10) -0.0043(10)
N(4) 0.0349(11) 0.0377(12) 0.0365(11) -0.0013(9) 0.0144(9) 0.0029(9)
N(5) 0.0392(12) 0.0393(12) 0.0397(12) 0.0045(9) 0.0212(10) 0.0071(9)
N(6) 0.0362(11) 0.0426(12) 0.0371(11) -0.0038(9) 0.0185(9) 0.0000(10)
N(7) 0.0416(12) 0.0420(13) 0.0417(13) -0.0088(10) 0.0198(10) 0.0015(10)
N(8) 0.0311(10) 0.0306(10) 0.0394(11) 0.0013(8) 0.0172(9) 0.0029(9)
C(1) 0.0593(18) 0.0569(19) 0.0365(14) -0.0028(15) 0.0261(13) -0.0032(13)
C(2) 0.077(2) 0.064(2) 0.0432(17) 0.0042(18) 0.0286(17) -0.0144(16)
C(3) 0.0600(19) 0.0461(17) 0.0514(18) -0.0011(14) 0.0218(15) -0.0141(14)
C(4) 0.0428(15) 0.0569(19) 0.0361(14) -0.0037(14) 0.0101(12) -0.0009(13)
C(5) 0.0443(16) 0.083(2) 0.0390(16) 0.0054(17) 0.0098(13) 0.0118(16)
C(6) 0.0502(17) 0.0581(19) 0.0402(15) 0.0122(14) 0.0214(13) 0.0164(14)
C(7) 0.0339(13) 0.065(2) 0.0434(15) 0.0007(13) 0.0190(12) 0.0012(14)
C(8) 0.0416(16) 0.082(2) 0.0499(18) -0.0160(16) 0.0242(14) 0.0013(17)
C(9) 0.0514(17) 0.058(2) 0.0479(17) -0.0211(15) 0.0228(14) -0.0001(14)
C(10) 0.0423(14) 0.0337(14) 0.0511(16) 0.0027(11) 0.0258(13) -0.0001(12)
C(11) 0.038(2) 0.048(2) 0.057(2) 0.0000 0.0297(19) 0.0000
C(12) 0.069(5) 0.082(5) 0.138(13) 0.008(5) 0.060(9) 0.030(5)
B(1) 0.0476(18) 0.0337(16) 0.052(2) 0.0000(13) 0.0265(15) 0.0036(14)

loop_
_atom_type_symbol
_atom_type_description
_atom_type_scat_dispersion_real
_atom_type_scat_dispersion_imag
_atom_type_scat_source
C C 0.003 0.002
;
International Tables for Crystallography
(1992, Vol. C, Tables 4.2.6.8 and 6.1.1.4)
;
H H 0.000 0.000
;
International Tables for Crystallography
(1992, Vol. C, Table 6.1.1.4)
;
B B 0.001 0.001
;
International Tables for Crystallography
(1992, Vol. C, Tables 4.2.6.8 and 6.1.1.4)
;
Br Br -0.290 2.459
;
International Tables for Crystallography
(1992, Vol. C, Tables 4.2.6.8 and 6.1.1.4)
;
Cl Cl 0.148 0.159
;
International Tables for Crystallography
(1992, Vol. C, Tables 4.2.6.8 and 6.1.1.4)
;
N N 0.006 0.003
;
International Tables for Crystallography
(1992, Vol. C, Tables 4.2.6.8 and 6.1.1.4)
;
O O 0.011 0.006
;
International Tables for Crystallography
(1992, Vol. C, Tables 4.2.6.8 and 6.1.1.4)
;
Ru Ru -1.259 0.836
;
International Tables for Crystallography
(1992, Vol. C, Tables 4.2.6.8 and 6.1.1.4)
;

loop_
_geom_angle_atom_site_label_1
_geom_angle_atom_site_label_2
_geom_angle_atom_site_label_3
_geom_angle
_geom_angle_publ_flag
_geom_angle_site_symmetry_1
_geom_angle_site_symmetry_3
Cl(1) Ru(1) N(1) 89.46(8) yes . .
Cl(1) Ru(1) N(2) 178.45(6) yes . .
Cl(1) Ru(1) N(4) 91.36(7) yes . .
Cl(1) Ru(1) N(6) 94.54(8) yes . .
Cl(1) Ru(1) N(8) 87.34(7) yes . .
N(1) Ru(1) N(2) 91.92(9) yes . .
N(1) Ru(1) N(4) 178.18(10) yes . .
N(1) Ru(1) N(6) 92.10(10) yes . .
N(1) Ru(1) N(8) 91.87(10) yes . .
N(2) Ru(1) N(4) 87.27(8) yes . .
N(2) Ru(1) N(6) 86.10(10) yes . .
N(2) Ru(1) N(8) 91.93(10) yes . .
N(4) Ru(1) N(6) 86.22(9) yes . .
N(4) Ru(1) N(8) 89.80(9) yes . .
N(6) Ru(1) N(8) 175.63(8) yes . .
Ru(1) Cl(1) Ru(1) 94.41(4) yes . 4_555
C(12) Cl(2) C(12) 40.3(4) yes . 4_555
Ru(1) N(1) O(1) 136.9(2) yes . .
Ru(1) N(1) N(1) 116.92(12) yes . 4_555
O(1) N(1) N(1) 106.21(19) yes . 4_555
Ru(1) N(2) N(3) 119.5(2) yes . .
Ru(1) N(2) C(1) 133.0(2) yes . .
N(3) N(2) C(1) 107.3(2) yes . .
N(2) N(3) C(3) 108.8(2) yes . .
N(2) N(3) B(1) 119.8(2) yes . .
C(3) N(3) B(1) 131.2(2) yes . .
Ru(1) N(4) N(5) 118.99(14) yes . .
Ru(1) N(4) C(4) 134.0(2) yes . .
N(5) N(4) C(4) 107.0(2) yes . .
N(4) N(5) C(6) 108.6(2) yes . .
N(4) N(5) B(1) 119.2(2) yes . .
C(6) N(5) B(1) 132.2(2) yes . .
Ru(1) N(6) N(7) 118.6(2) yes . .
Ru(1) N(6) C(7) 134.2(2) yes . .
N(7) N(6) C(7) 107.0(2) yes . .
N(6) N(7) C(9) 108.9(2) yes . .
N(6) N(7) B(1) 119.8(2) yes . .
C(9) N(7) B(1) 131.3(2) yes . .
Ru(1) N(8) N(8) 122.1(2) yes . 4_555
Ru(1) N(8) C(10) 129.15(18) yes . .
N(8) N(8) C(10) 108.7(2) yes 4_555 .
N(2) C(1) C(2) 109.4(3) yes . .
C(1) C(2) C(3) 105.4(3) yes . .
N(3) C(3) C(2) 109.0(3) yes . .
N(4) C(4) C(5) 109.8(3) yes . .
C(4) C(5) C(6) 105.0(2) yes . .
N(5) C(6) C(5) 109.5(3) yes . .
N(6) C(7) C(8) 110.2(3) yes . .
C(7) C(8) C(9) 104.9(3) yes . .
N(7) C(9) C(8) 109.0(3) yes . .
N(8) C(10) C(11) 108.4(2) yes . .
Br(1) C(11) C(10) 127.1(2) yes . .
Br(1) C(11) C(10) 127.1(2) yes . 4_555
C(10) C(11) C(10) 105.7(4) yes . 4_555
Cl(2) C(12) C(12) 157.9(10) yes . 2_756
Cl(2) C(12) C(12) 107.0(7) yes . 3_756
Cl(2) C(12) C(12) 69.8(8) yes . 4_555
C(12) C(12) C(12) 52.4(8) yes 2_756 3_756
C(12) C(12) C(12) 90.0(11) yes 2_756 4_555
C(12) C(12) C(12) 37.6(8) yes 3_756 4_555
N(3) B(1) N(5) 109.0(3) yes . .
N(3) B(1) N(7) 106.1(2) yes . .
N(5) B(1) N(7) 108.8(2) yes . .
N(2) C(1) H(2) 125.3 no . .
C(2) C(1) H(2) 125.3 no . .
C(1) C(2) H(3) 127.3 no . .
C(3) C(2) H(3) 127.3 no . .
N(3) C(3) H(4) 125.5 no . .
C(2) C(3) H(4) 125.5 no . .
N(4) C(4) H(5) 125.1 no . .
C(5) C(4) H(5) 125.1 no . .
C(4) C(5) H(6) 127.5 no . .
C(6) C(5) H(6) 127.5 no . .
N(5) C(6) H(7) 125.2 no . .
C(5) C(6) H(7) 125.2 no . .
N(6) C(7) H(8) 124.9 no . .
C(8) C(7) H(8) 124.9 no . .
C(7) C(8) H(9) 127.6 no . .
C(9) C(8) H(9) 127.6 no . .
N(7) C(9) H(10) 125.5 no . .
C(8) C(9) H(10) 125.5 no . .
N(8) C(10) H(11) 125.8 no . .
C(11) C(10) H(11) 125.8 no . .
N(3) B(1) H(1) 113(2) no . .
N(5) B(1) H(1) 110.7(17) no . .
N(7) B(1) H(1) 109(2) no . .

loop_
_geom_bond_atom_site_label_1
_geom_bond_atom_site_label_2
_geom_bond_distance
_geom_bond_publ_flag
_geom_bond_site_symmetry_2
Ru(1) Cl(1) 2.4159(8) yes .
Ru(1) N(1) 1.866(2) yes .
Ru(1) N(2) 2.043(2) yes .
Ru(1) N(4) 2.091(2) yes .
Ru(1) N(6) 2.078(2) yes .
Ru(1) N(8) 2.065(2) yes .
Br(1) C(11) 1.868(5) yes .
Cl(2) C(12) 1.770(14) yes .
Cl(2) C(12) 1.770(14) yes 4_555
O(1) N(1) 1.190(2) yes .
N(1) N(1) 1.856(3) yes 4_555
N(2) N(3) 1.360(3) yes .
N(2) C(1) 1.346(4) yes .
N(3) C(3) 1.349(4) yes .
N(3) B(1) 1.534(5) yes .
N(4) N(5) 1.358(3) yes .
N(4) C(4) 1.336(3) yes .
N(5) C(6) 1.345(3) yes .
N(5) B(1) 1.538(3) yes .
N(6) N(7) 1.362(3) yes .
N(6) C(7) 1.327(4) yes .
N(7) C(9) 1.347(5) yes .
N(7) B(1) 1.534(5) yes .
N(8) N(8) 1.352(3) yes 4_555
N(8) C(10) 1.344(4) yes .
C(1) C(2) 1.390(5) yes .
C(2) C(3) 1.369(5) yes .
C(4) C(5) 1.391(5) yes .
C(5) C(6) 1.354(5) yes .
C(7) C(8) 1.396(5) yes .
C(8) C(9) 1.363(5) yes .
C(10) C(11) 1.389(4) yes .
C(12) C(12) 0.938(18) yes 2_756
C(12) C(12) 1.539(15) yes 3_756
C(12) C(12) 1.220(12) yes 4_555
C(1) H(2) 0.970 no .
C(2) H(3) 0.970 no .
C(3) H(4) 0.970 no .
C(4) H(5) 0.970 no .
C(5) H(6) 0.970 no .
C(6) H(7) 0.970 no .
C(7) H(8) 0.970 no .
C(8) H(9) 0.970 no .
C(9) H(10) 0.970 no .
C(10) H(11) 0.970 no .
B(1) H(1) 0.93(3) no .

loop_
_geom_contact_atom_site_label_1
_geom_contact_atom_site_label_2
_geom_contact_distance
_geom_contact_site_symmetry_2
O(1) C(2) 3.383(4) 7_656
O(1) C(3) 3.078(4) 7_656
O(1) C(12) 3.310(16) .
O(1) C(12) 3.265(14) 2_756
N(5) C(5) 3.591(5) 2_655
N(7) C(5) 3.501(4) 2_655
C(2) O(1) 3.383(4) 7_656
C(3) O(1) 3.078(4) 7_656
C(5) N(5) 3.591(5) 2_655
C(5) N(7) 3.501(4) 2_655
C(6) C(6) 3.344(6) 2_655
C(6) C(8) 3.560(6) 8_455
C(8) C(6) 3.560(6) 8_555
C(12) O(1) 3.310(16) .
C(12) O(1) 3.265(14) 2_756
Br(1) H(2) 3.206 2_656
Br(1) H(2) 3.206 3_656
Cl(1) H(5) 3.521 2_655
Cl(1) H(5) 3.521 3_655
Cl(2) H(4) 3.051 5_545
Cl(2) H(4) 3.051 8_555
Cl(2) H(8) 2.978 .
Cl(2) H(8) 2.978 4_555
O(1) H(3) 3.154 7_656
O(1) H(4) 2.491 7_656
N(2) H(9) 3.435 8_455
N(3) H(9) 2.957 8_455
N(4) H(9) 3.244 8_455
N(5) H(9) 2.760 8_455
N(6) H(3) 3.167 7_656
N(6) H(6) 2.948 2_655
N(7) H(3) 3.314 7_656
N(7) H(6) 2.877 2_655
C(2) H(3) 3.506 2_656
C(3) H(9) 3.267 8_455
C(4) H(9) 3.572 8_455
C(5) H(9) 3.367 8_455
C(6) H(7) 3.384 2_655
C(6) H(9) 2.852 8_455
C(7) H(3) 2.919 7_656
C(7) H(6) 2.938 2_655
C(8) H(3) 2.947 7_656
C(8) H(6) 2.892 2_655
C(8) H(11) 3.253 8_555
C(9) H(3) 3.198 7_656
C(9) H(6) 2.832 2_655
C(9) H(11) 3.048 8_555
C(10) H(10) 3.178 8_455
C(12) H(4) 3.528 7_656
C(12) H(4) 3.014 8_555
C(12) H(8) 3.297 .
B(1) H(9) 3.237 8_455
H(1) H(9) 3.421 8_455
H(2) Br(1) 3.206 2_656
H(2) H(11) 3.141 2_656
H(3) O(1) 3.154 7_656
H(3) N(6) 3.167 7_656
H(3) N(7) 3.314 7_656
H(3) C(2) 3.506 2_656
H(3) C(7) 2.919 7_656
H(3) C(8) 2.947 7_656
H(3) C(9) 3.198 7_656
H(3) H(3) 3.406 2_656
H(3) H(8) 3.273 7_656
H(3) H(9) 3.318 7_656
H(4) Cl(2) 3.051 5_455
H(4) O(1) 2.491 7_656
H(4) C(12) 3.528 7_656
H(4) C(12) 3.014 8_455
H(4) H(9) 3.521 8_455
H(5) Cl(1) 3.521 2_655
H(6) N(6) 2.948 2_655
H(6) N(7) 2.877 2_655
H(6) C(7) 2.938 2_655
H(6) C(8) 2.892 2_655
H(6) C(9) 2.832 2_655
H(6) H(6) 3.591 7_555
H(6) H(8) 3.466 2_655
H(6) H(9) 3.398 2_655
H(6) H(10) 3.295 2_655
H(7) C(6) 3.384 2_655
H(7) H(7) 3.194 2_655
H(7) H(9) 3.111 8_455
H(8) Cl(2) 2.978 .
H(8) C(12) 3.297 .
H(8) H(3) 3.273 7_656
H(8) H(6) 3.466 2_655
H(9) N(2) 3.435 8_555
H(9) N(3) 2.957 8_555
H(9) N(4) 3.244 8_555
H(9) N(5) 2.760 8_555
H(9) C(3) 3.267 8_555
H(9) C(4) 3.572 8_555
H(9) C(5) 3.367 8_555
H(9) C(6) 2.852 8_555
H(9) B(1) 3.237 8_555
H(9) H(1) 3.421 8_555
H(9) H(3) 3.318 7_656
H(9) H(4) 3.521 8_555
H(9) H(6) 3.398 2_655
H(9) H(7) 3.111 8_555
H(9) H(11) 2.990 8_555
H(10) C(10) 3.178 8_555
H(10) H(6) 3.295 2_655
H(10) H(11) 2.538 8_555
H(11) C(8) 3.253 8_455
H(11) C(9) 3.048 8_455
H(11) H(2) 3.141 2_656
H(11) H(9) 2.990 8_455
H(11) H(10) 2.538 8_455
N(1) N(1) 1.856(3) 4_555
Ru(1) Ru(1) 3.5455(2) 4_555

loop_
_geom_torsion_atom_site_label_1
_geom_torsion_atom_site_label_2
_geom_torsion_atom_site_label_3
_geom_torsion_atom_site_label_4
_geom_torsion
_geom_torsion_site_symmetry_1
_geom_torsion_site_symmetry_3
_geom_torsion_site_symmetry_4
Cl(1) Ru(1) N(1) O(1) 144.8(3) . . .
Cl(1) Ru(1) N(1) N(1) -35.09(18) . . 4_555
N(1) Ru(1) Cl(1) Ru(1) 48.98(8) . . 4_555
Cl(1) Ru(1) N(2) N(3) -71(3) . . .
Cl(1) Ru(1) N(2) C(1) 115(2) . . .
N(2) Ru(1) Cl(1) Ru(1) -105(2) . . 4_555
Cl(1) Ru(1) N(4) N(5) -138.6(2) . . .
Cl(1) Ru(1) N(4) C(4) 41.3(3) . . .
N(4) Ru(1) Cl(1) Ru(1) -132.65(7) . . 4_555
Cl(1) Ru(1) N(6) N(7) 135.42(18) . . .
Cl(1) Ru(1) N(6) C(7) -49.9(2) . . .
N(6) Ru(1) Cl(1) Ru(1) 141.04(6) . . 4_555
Cl(1) Ru(1) N(8) C(10) -150.1(2) . . .
Cl(1) Ru(1) N(8) N(8) 33.09(17) . . 4_555
N(8) Ru(1) Cl(1) Ru(1) -42.91(5) . . 4_555
N(1) Ru(1) N(2) N(3) 135.7(2) . . .
N(1) Ru(1) N(2) C(1) -38.2(2) . . .
N(2) Ru(1) N(1) O(1) -35.9(3) . . .
N(2) Ru(1) N(1) N(1) 144.22(19) . . 4_555
N(1) Ru(1) N(4) N(5) -22(3) . . .
N(1) Ru(1) N(4) C(4) 158(3) . . .
N(4) Ru(1) N(1) O(1) 28(3) . . .
N(4) Ru(1) N(1) N(1) -152(3) . . 4_555
N(1) Ru(1) N(6) N(7) -134.9(2) . . .
N(1) Ru(1) N(6) C(7) 39.7(2) . . .
N(6) Ru(1) N(1) O(1) 50.3(3) . . .
N(6) Ru(1) N(1) N(1) -129.62(19) . . 4_555
N(1) Ru(1) N(8) C(10) 120.5(2) . . .
N(1) Ru(1) N(8) N(8) -56.29(19) . . 4_555
N(8) Ru(1) N(1) O(1) -127.9(3) . . .
N(8) Ru(1) N(1) N(1) 52.23(19) . . 4_555
N(2) Ru(1) N(4) N(5) 42.1(2) . . .
N(2) Ru(1) N(4) C(4) -138.0(3) . . .
N(4) Ru(1) N(2) N(3) -42.7(2) . . .
N(4) Ru(1) N(2) C(1) 143.4(2) . . .
N(2) Ru(1) N(6) N(7) -43.16(19) . . .
N(2) Ru(1) N(6) C(7) 131.5(2) . . .
N(6) Ru(1) N(2) N(3) 43.68(19) . . .
N(6) Ru(1) N(2) C(1) -130.2(2) . . .
N(2) Ru(1) N(8) C(10) 28.5(2) . . .
N(2) Ru(1) N(8) N(8) -148.28(18) . . 4_555
N(8) Ru(1) N(2) N(3) -132.41(19) . . .
N(8) Ru(1) N(2) C(1) 53.7(2) . . .
N(4) Ru(1) N(6) N(7) 44.36(19) . . .
N(4) Ru(1) N(6) C(7) -141.0(2) . . .
N(6) Ru(1) N(4) N(5) -44.2(2) . . .
N(6) Ru(1) N(4) C(4) 135.8(3) . . .
N(4) Ru(1) N(8) C(10) -58.8(2) . . .
N(4) Ru(1) N(8) N(8) 124.46(19) . . 4_555
N(8) Ru(1) N(4) N(5) 134.0(2) . . .
N(8) Ru(1) N(4) C(4) -46.0(3) . . .
N(6) Ru(1) N(8) C(10) -34.5(13) . . .
N(6) Ru(1) N(8) N(8) 148.7(12) . . 4_555
N(8) Ru(1) N(6) N(7) 20.1(13) . . .
N(8) Ru(1) N(6) C(7) -165.3(11) . . .
C(12) Cl(2) C(12) C(12) -5.8(9) . 4_555 2_756
C(12) Cl(2) C(12) C(12) -25(3) . 4_555 3_756
C(12) Cl(2) C(12) C(12) 25(3) 4_555 . 2_756
C(12) Cl(2) C(12) C(12) 5.8(9) 4_555 . 3_756
Ru(1) N(1) N(1) O(1) 179.9(2) . 4_555 4_555
O(1) N(1) N(1) Ru(1) -179.9(2) . 4_555 4_555
Ru(1) N(2) N(3) C(3) -175.3(2) . . .
Ru(1) N(2) N(3) B(1) 0.6(3) . . .
Ru(1) N(2) C(1) C(2) 174.1(2) . . .
N(3) N(2) C(1) C(2) -0.3(3) . . .
C(1) N(2) N(3) C(3) 0.1(2) . . .
C(1) N(2) N(3) B(1) 175.9(2) . . .
N(2) N(3) C(3) C(2) 0.2(3) . . .
N(2) N(3) B(1) N(5) 57.5(3) . . .
N(2) N(3) B(1) N(7) -59.5(3) . . .
C(3) N(3) B(1) N(5) -127.7(3) . . .
C(3) N(3) B(1) N(7) 115.3(3) . . .
B(1) N(3) C(3) C(2) -175.0(3) . . .
Ru(1) N(4) N(5) C(6) -179.7(2) . . .
Ru(1) N(4) N(5) B(1) 0.9(4) . . .
Ru(1) N(4) C(4) C(5) 179.1(2) . . .
N(5) N(4) C(4) C(5) -1.0(4) . . .
C(4) N(4) N(5) C(6) 0.3(4) . . .
C(4) N(4) N(5) B(1) -179.1(3) . . .
N(4) N(5) C(6) C(5) 0.5(4) . . .
N(4) N(5) B(1) N(3) -57.6(4) . . .
N(4) N(5) B(1) N(7) 57.7(4) . . .
C(6) N(5) B(1) N(3) 123.2(4) . . .
C(6) N(5) B(1) N(7) -121.6(4) . . .
B(1) N(5) C(6) C(5) 179.8(4) . . .
Ru(1) N(6) N(7) C(9) 176.52(19) . . .
Ru(1) N(6) N(7) B(1) -1.6(3) . . .
Ru(1) N(6) C(7) C(8) -175.2(2) . . .
N(7) N(6) C(7) C(8) -0.1(2) . . .
C(7) N(6) N(7) C(9) 0.5(3) . . .
C(7) N(6) N(7) B(1) -177.6(2) . . .
N(6) N(7) C(9) C(8) -0.8(3) . . .
N(6) N(7) B(1) N(3) 59.6(3) . . .
N(6) N(7) B(1) N(5) -57.5(3) . . .
C(9) N(7) B(1) N(3) -118.0(3) . . .
C(9) N(7) B(1) N(5) 124.9(3) . . .
B(1) N(7) C(9) C(8) 177.0(3) . . .
Ru(1) N(8) N(8) C(10) 177.36(17) . 4_555 4_555
Ru(1) N(8) C(10) C(11) -177.7(2) . . .
N(8) N(8) C(10) C(11) -0.6(3) 4_555 . .
C(10) N(8) N(8) Ru(1) -177.36(17) . 4_555 4_555
N(2) C(1) C(2) C(3) 0.4(4) . . .
C(1) C(2) C(3) N(3) -0.4(4) . . .
N(4) C(4) C(5) C(6) 1.3(4) . . .
C(4) C(5) C(6) N(5) -1.0(4) . . .
N(6) C(7) C(8) C(9) -0.4(3) . . .
C(7) C(8) C(9) N(7) 0.7(3) . . .
N(8) C(10) C(11) Br(1) 178.4(2) . . .
N(8) C(10) C(11) C(10) 0.9(3) . . 4_555
Cl(2) C(12) C(12) Cl(2) -47(7) . 2_756 2_756
Cl(2) C(12) C(12) C(12) -23(4) . 2_756 3_756
Cl(2) C(12) C(12) C(12) -23(3) . 2_756 4_555
Cl(2) C(12) C(12) C(12) 171.0(18) . 3_756 2_756
Cl(2) C(12) C(12) C(12) -9.0(14) . 3_756 4_555
Cl(2) C(12) C(12) C(12) 170.8(15) . 4_555 2_756
Cl(2) C(12) C(12) C(12) 170.8(15) . 4_555 3_756
C(12) C(12) C(12) Cl(2) 9.0(14) 2_756 3_756 2_756
C(12) C(12) C(12) Cl(2) -23(3) 3_756 2_756 2_756
C(12) C(12) C(12) Cl(2) -170.8(15) 2_756 4_555 .
C(12) C(12) C(12) Cl(2) -23(4) 4_555 2_756 2_756
C(12) C(12) C(12) Cl(2) -170.8(15) 3_756 4_555 .
C(12) C(12) C(12) Cl(2) -171.0(18) 4_555 3_756 2_756
